data_1564554
loop_
_publ_author_name
'Yakushev, Ilya A.'
'Stolarov, Igor P.'
'Cherkashina, Natalia V.'
'Churakov, Andrei V.'
'Zubavichus, Yan V.'
'Markov, Alexander A.'
'Gekhman, Alexander E.'
'Vargaftik, Michael N.'

_publ_section_title
;
 Two routes to platinum-based carboxylate-bridged heterometallics
;
_journal_name_full 'Inorganica Chimica Acta'
_journal_page_first 119631
_journal_paper_doi 10.1016/j.ica.2020.119631
_journal_volume 508
_journal_year 2020
_chemical_formula_moiety 'C20 H34 Dy2 O22 Pt2, 2(C2 H4 O2)'
_chemical_formula_sum 'C24 H42 Dy2 O26 Pt2'
_chemical_formula_weight 1461.75
_space_group_crystal_system monoclinic
_space_group_IT_number 14
_space_group_name_Hall '-P 2yn'
_space_group_name_H-M_alt 'P 1 21/n 1'
_atom_sites_solution_hydrogens mixed
_atom_sites_solution_primary difmap
_cell_angle_alpha 90
_cell_angle_beta 90.8900(10)
_cell_angle_gamma 90
_cell_formula_units_Z 2
_cell_length_a 8.7470(3)
_cell_length_b 19.4254(7)
_cell_length_c 11.6497(4)
_cell_measurement_reflns_used 9953
_cell_measurement_temperature 100(2)
_cell_measurement_theta_max 30.50
_cell_measurement_theta_min 2.89
_cell_volume 1979.21(12)
_computing_cell_refinement APEX3
_computing_data_collection 'APEX3 (bruker, 2016)'
_computing_data_reduction APEX3
_computing_molecular_graphics 'Bruker SHELXTL'
_computing_publication_material 'Bruker SHELXTL'
_computing_structure_refinement 'SHELXL-2017/1 (Sheldrick, 2017)'
_computing_structure_solution 'SHELXT 2014/5 (Sheldrick, 2014)'
_diffrn_ambient_temperature 100(2)
_diffrn_measured_fraction_theta_full 0.998
_diffrn_measured_fraction_theta_max 0.998
_diffrn_measurement_device_type 'Bruker SMART APEX II'
_diffrn_measurement_method '\f and \w scans'
_diffrn_radiation_type MoK\a
_diffrn_radiation_wavelength 0.71073
_diffrn_reflns_av_R_equivalents 0.0351
_diffrn_reflns_av_unetI/netI 0.0301
_diffrn_reflns_Laue_measured_fraction_full 0.998
_diffrn_reflns_Laue_measured_fraction_max 0.998
_diffrn_reflns_limit_h_max 11
_diffrn_reflns_limit_h_min -12
_diffrn_reflns_limit_k_max 27
_diffrn_reflns_limit_k_min -27
_diffrn_reflns_limit_l_max 15
_diffrn_reflns_limit_l_min -16
_diffrn_reflns_number 26032
_diffrn_reflns_point_group_measured_fraction_full 0.998
_diffrn_reflns_point_group_measured_fraction_max 0.998
_diffrn_reflns_theta_full 25.242
_diffrn_reflns_theta_max 30.516
_diffrn_reflns_theta_min 2.891
_diffrn_source 'fine-focus sealed tube'
_exptl_absorpt_coefficient_mu 10.868
_exptl_absorpt_correction_T_max 0.7461
_exptl_absorpt_correction_T_min 0.3924
_exptl_absorpt_correction_type multi-scan
_exptl_absorpt_process_details 'SADABS (Bruker, 2016)'
_exptl_crystal_colour colourless
_exptl_crystal_density_diffrn 2.453
_exptl_crystal_description prism
_exptl_crystal_F_000 1364
_exptl_crystal_size_max 0.400
_exptl_crystal_size_mid 0.200
_exptl_crystal_size_min 0.050
_refine_diff_density_max 1.316
_refine_diff_density_min -1.189
_refine_diff_density_rms 0.148
_refine_ls_extinction_coef .
_refine_ls_extinction_method none
_refine_ls_goodness_of_fit_ref 1.085
_refine_ls_hydrogen_treatment mixed
_refine_ls_matrix_type full
_refine_ls_number_parameters 262
_refine_ls_number_reflns 6045
_refine_ls_number_restraints 0
_refine_ls_restrained_S_all 1.085
_refine_ls_R_factor_all 0.0261
_refine_ls_R_factor_gt 0.0227
_refine_ls_shift/su_max 0.002
_refine_ls_shift/su_mean 0.000
_refine_ls_structure_factor_coef Fsqd
_refine_ls_weighting_details 'w=1/[\s^2^(Fo^2^)+(0.0089P)^2^+3.0754P] where P=(Fo^2^+2Fc^2^)/3'
_refine_ls_weighting_scheme calc
_refine_ls_wR_factor_gt 0.0423
_refine_ls_wR_factor_ref 0.0431
_reflns_Friedel_coverage 0.000
_reflns_Friedel_fraction_full .
_reflns_Friedel_fraction_max .
_reflns_number_gt 5599
_reflns_number_total 6045
_reflns_threshold_expression 'I > 2\s(I)'
_cod_data_source_file ICA-2020-508-1196311.cif
_cod_data_source_block 1
_cod_depositor_comments
;
The following automatic conversions were performed:

data item '_exptl_crystal_density_meas' value 'not measured' was
changed to '?' -- the value is perceived as not measured.

Automatic conversion script
Id: cif_fix_values 8369 2020-08-20 11:38:08Z andrius 
;
_cod_original_sg_symbol_H-M 'P 21/n'
_cod_database_code 1564554
_shelx_space_group_comment
;
The symmetry employed for this shelxl refinement is uniquely defined
by the following loop, which should always be used as a source of
symmetry information in preference to the above space-group names.
They are only intended as comments.
;
_shelx_estimated_absorpt_t_min 0.098
_shelx_estimated_absorpt_t_max 0.613

loop_
_space_group_symop_operation_xyz
'x, y, z'
'-x+1/2, y+1/2, -z+1/2'
'-x, -y, -z'
'x-1/2, -y-1/2, z-1/2'

loop_
_atom_site_label
_atom_site_type_symbol
_atom_site_fract_x
_atom_site_fract_y
_atom_site_fract_z
_atom_site_U_iso_or_equiv
_atom_site_adp_type
_atom_site_occupancy
_atom_site_site_symmetry_order
_atom_site_calc_flag
_atom_site_refinement_flags_posn
_atom_site_refinement_flags_adp
_atom_site_refinement_flags_occupancy
_atom_site_disorder_assembly
_atom_site_disorder_group
Pt1 Pt 0.50755(2) 0.32312(2) 0.30617(2) 0.01335(3) Uani 1 1 d . . . . .
Dy1 Dy 0.57069(2) 0.43945(2) 0.13279(2) 0.00955(3) Uani 1 1 d . . . . .
O1 O 0.7936(3) 0.47343(14) 0.0384(2) 0.0181(5) Uani 1 1 d . . . . .
O11 O 0.5983(3) 0.25251(12) 0.20169(19) 0.0186(5) Uani 1 1 d . . . . .
C11 C 0.6661(3) 0.27319(16) 0.1112(3) 0.0146(6) Uani 1 1 d . . . . .
O12 O 0.6711(2) 0.33391(11) 0.07744(19) 0.0164(4) Uani 1 1 d . . . . .
C12 C 0.7448(4) 0.21829(17) 0.0439(3) 0.0178(6) Uani 1 1 d . . . . .
H12A H 0.720977 0.224235 -0.037986 0.027 Uiso 1 1 calc R U . . .
H12B H 0.709423 0.172945 0.069030 0.027 Uiso 1 1 calc R U . . .
H12C H 0.855581 0.221775 0.056548 0.027 Uiso 1 1 calc R U . . .
O21 O 0.2989(3) 0.30666(12) 0.23855(19) 0.0182(5) Uani 1 1 d . . . . .
C21 C 0.2585(4) 0.33860(18) 0.1461(3) 0.0183(6) Uani 1 1 d . . . . .
O22 O 0.3390(2) 0.38141(12) 0.09623(18) 0.0173(5) Uani 1 1 d . . . . .
C22 C 0.1046(4) 0.3195(2) 0.0980(4) 0.0354(10) Uani 1 1 d . . . . .
H22A H 0.054430 0.287369 0.150269 0.053 Uiso 1 1 calc R U . . .
H22B H 0.116681 0.297475 0.022922 0.053 Uiso 1 1 calc R U . . .
H22C H 0.041846 0.360976 0.089152 0.053 Uiso 1 1 calc R U . . .
O31 O 0.4175(3) 0.38991(11) 0.41702(18) 0.0170(5) Uani 1 1 d . . . . .
C31 C 0.3838(3) 0.45063(16) 0.3822(3) 0.0150(6) Uani 1 1 d . . . . .
O32 O 0.4123(2) 0.47366(11) 0.28505(18) 0.0165(4) Uani 1 1 d . . . . .
C32 C 0.3064(4) 0.49580(18) 0.4681(3) 0.0219(7) Uani 1 1 d . . . . .
H32A H 0.355406 0.541170 0.469284 0.033 Uiso 1 1 calc R U . . .
H32B H 0.315086 0.474844 0.544466 0.033 Uiso 1 1 calc R U . . .
H32C H 0.198198 0.500883 0.446743 0.033 Uiso 1 1 calc R U . . .
O41 O 0.7134(3) 0.33271(13) 0.3819(2) 0.0219(5) Uani 1 1 d . . . . .
C41 C 0.8014(4) 0.38074(18) 0.3465(3) 0.0183(6) Uani 1 1 d . . . . .
O42 O 0.7658(2) 0.42381(12) 0.27221(19) 0.0180(5) Uani 1 1 d . . . . .
C42 C 0.9581(4) 0.3821(2) 0.4005(3) 0.0308(9) Uani 1 1 d . . . . .
H42A H 0.954129 0.362513 0.477879 0.046 Uiso 1 1 calc R U . . .
H42B H 0.994533 0.429752 0.404999 0.046 Uiso 1 1 calc R U . . .
H42C H 1.028198 0.354926 0.353768 0.046 Uiso 1 1 calc R U . . .
O51 O 0.4865(2) 0.55612(10) 0.07193(17) 0.0114(4) Uani 1 1 d . . . . .
C51 C 0.5749(3) 0.58725(16) 0.1432(2) 0.0133(6) Uani 1 1 d . . . . .
O52 O 0.6606(2) 0.55178(11) 0.20759(18) 0.0143(4) Uani 1 1 d . . . . .
C52 C 0.5729(4) 0.66399(17) 0.1537(3) 0.0200(7) Uani 1 1 d . . . . .
H52A H 0.677632 0.681655 0.150277 0.030 Uiso 1 1 calc R U . . .
H52B H 0.527970 0.676957 0.227178 0.030 Uiso 1 1 calc R U . . .
H52C H 0.511648 0.683626 0.090617 0.030 Uiso 1 1 calc R U . . .
O61 O 0.9284(3) 0.58492(13) 0.30274(19) 0.0197(5) Uani 1 1 d . . . . .
H61 H 0.848(5) 0.573(2) 0.276(4) 0.042(14) Uiso 1 1 d . . . . .
C61 C 1.0285(3) 0.59099(17) 0.2208(3) 0.0174(6) Uani 1 1 d . . . . .
O62 O 1.0039(3) 0.57025(15) 0.1240(2) 0.0292(6) Uani 1 1 d . . . . .
C62 C 1.1754(4) 0.62578(19) 0.2553(3) 0.0230(7) Uani 1 1 d . . . . .
H62A H 1.170009 0.640471 0.335633 0.034 Uiso 1 1 calc R U . . .
H62B H 1.191507 0.666045 0.206300 0.034 Uiso 1 1 calc R U . . .
H62C H 1.260561 0.593519 0.246578 0.034 Uiso 1 1 calc R U . . .
H1A H 0.835(5) 0.457(2) -0.017(4) 0.034(12) Uiso 1 1 d . . . . .
H1B H 0.836(5) 0.502(2) 0.065(4) 0.033(13) Uiso 1 1 d . . . . .

loop_
_atom_site_aniso_label
_atom_site_aniso_U_11
_atom_site_aniso_U_22
_atom_site_aniso_U_33
_atom_site_aniso_U_23
_atom_site_aniso_U_13
_atom_site_aniso_U_12
Pt1 0.01845(6) 0.00992(6) 0.01177(6) 0.00043(4) 0.00333(4) 0.00069(4)
Dy1 0.00986(6) 0.00930(6) 0.00953(6) -0.00089(5) 0.00149(4) -0.00178(5)
O1 0.0174(11) 0.0201(13) 0.0169(12) -0.0076(10) 0.0066(9) -0.0066(10)
O11 0.0254(12) 0.0117(11) 0.0187(11) -0.0019(9) 0.0060(9) 0.0027(9)
C11 0.0124(13) 0.0146(15) 0.0168(15) -0.0032(11) -0.0010(10) 0.0009(12)
O12 0.0204(11) 0.0108(11) 0.0181(11) -0.0011(8) 0.0054(8) 0.0004(9)
C12 0.0167(14) 0.0162(16) 0.0207(16) -0.0058(12) 0.0017(11) 0.0004(12)
O21 0.0200(11) 0.0151(12) 0.0198(12) 0.0013(9) 0.0050(9) -0.0043(9)
C21 0.0156(15) 0.0204(17) 0.0189(16) -0.0014(12) 0.0029(11) -0.0043(13)
O22 0.0161(11) 0.0200(12) 0.0156(11) 0.0028(9) -0.0004(8) -0.0094(9)
C22 0.0214(18) 0.050(3) 0.034(2) 0.0076(18) -0.0053(15) -0.0189(18)
O31 0.0269(12) 0.0121(11) 0.0122(10) -0.0014(8) 0.0076(8) -0.0016(9)
C31 0.0147(14) 0.0145(15) 0.0159(15) -0.0035(11) 0.0044(11) -0.0025(12)
O32 0.0199(11) 0.0131(11) 0.0167(11) 0.0002(8) 0.0066(8) 0.0016(9)
C32 0.0250(17) 0.0170(16) 0.0241(17) -0.0060(13) 0.0110(13) -0.0018(14)
O41 0.0232(12) 0.0234(13) 0.0190(12) 0.0025(9) -0.0039(9) 0.0050(10)
C41 0.0166(15) 0.0224(17) 0.0158(15) -0.0057(12) -0.0028(11) 0.0065(13)
O42 0.0157(10) 0.0186(12) 0.0195(11) -0.0012(9) -0.0036(8) -0.0002(9)
C42 0.0198(17) 0.039(2) 0.033(2) -0.0038(17) -0.0129(14) 0.0058(16)
O51 0.0147(10) 0.0097(10) 0.0100(9) -0.0023(8) 0.0003(7) -0.0028(8)
C51 0.0124(13) 0.0148(15) 0.0129(13) -0.0020(11) 0.0044(10) -0.0049(11)
O52 0.0142(10) 0.0145(11) 0.0143(10) -0.0016(8) 0.0011(8) -0.0028(8)
C52 0.0242(17) 0.0130(16) 0.0227(17) -0.0065(12) -0.0057(13) -0.0033(13)
O61 0.0157(11) 0.0260(13) 0.0172(11) -0.0036(10) -0.0004(9) -0.0056(10)
C61 0.0157(14) 0.0128(15) 0.0239(16) -0.0038(12) 0.0038(12) 0.0009(12)
O62 0.0205(12) 0.0439(17) 0.0235(13) -0.0167(11) 0.0092(10) -0.0125(11)
C62 0.0149(15) 0.0227(18) 0.0313(19) -0.0044(14) -0.0024(13) -0.0037(13)

loop_
_atom_type_symbol
_atom_type_description
_atom_type_scat_dispersion_real
_atom_type_scat_dispersion_imag
_atom_type_scat_source
C C 0.0033 0.0016 'International Tables Vol C Tables 4.2.6.8 and 6.1.1.4'
H H 0.0000 0.0000 'International Tables Vol C Tables 4.2.6.8 and 6.1.1.4'
Dy Dy -0.1892 4.4098 'International Tables Vol C Tables 4.2.6.8 and 6.1.1.4'
O O 0.0106 0.0060 'International Tables Vol C Tables 4.2.6.8 and 6.1.1.4'
Pt Pt -1.7033 8.3905 'International Tables Vol C Tables 4.2.6.8 and 6.1.1.4'

loop_
_geom_angle_atom_site_label_1
_geom_angle_atom_site_label_2
_geom_angle_atom_site_label_3
_geom_angle
_geom_angle_site_symmetry_1
_geom_angle_site_symmetry_3
O31 Pt1 O41 90.90(9) . .
O31 Pt1 O21 89.54(9) . .
O41 Pt1 O21 175.27(9) . .
O31 Pt1 O11 177.00(9) . .
O41 Pt1 O11 88.24(10) . .
O21 Pt1 O11 91.09(9) . .
O31 Pt1 Dy1 91.36(6) . .
O41 Pt1 Dy1 92.94(7) . .
O21 Pt1 Dy1 91.76(6) . .
O11 Pt1 Dy1 91.55(6) . .
O12 Dy1 O1 78.35(8) . .
O12 Dy1 O22 81.68(8) . .
O1 Dy1 O22 140.29(8) . .
O12 Dy1 O42 78.75(8) . .
O1 Dy1 O42 76.20(8) . .
O22 Dy1 O42 132.49(8) . .
O12 Dy1 O32 133.19(8) . .
O1 Dy1 O32 140.65(8) . .
O22 Dy1 O32 75.95(8) . .
O42 Dy1 O32 86.88(8) . .
O12 Dy1 O51 80.33(7) . 3_665
O1 Dy1 O51 71.96(8) . 3_665
O22 Dy1 O51 71.07(7) . 3_665
O42 Dy1 O51 144.73(7) . 3_665
O32 Dy1 O51 127.76(7) . 3_665
O12 Dy1 O52 139.11(7) . .
O1 Dy1 O52 69.83(8) . .
O22 Dy1 O52 139.03(8) . .
O42 Dy1 O52 69.40(7) . .
O32 Dy1 O52 71.00(7) . .
O51 Dy1 O52 111.96(7) 3_665 .
O12 Dy1 O51 146.84(7) . .
O1 Dy1 O51 81.62(8) . .
O22 Dy1 O51 97.76(7) . .
O42 Dy1 O51 121.51(7) . .
O32 Dy1 O51 77.46(7) . .
O51 Dy1 O51 68.40(8) 3_665 .
O52 Dy1 O51 52.17(7) . .
O12 Dy1 C51 152.59(8) . .
O1 Dy1 C51 74.26(8) . .
O22 Dy1 C51 119.80(8) . .
O42 Dy1 C51 95.23(8) . .
O32 Dy1 C51 72.22(8) . .
O51 Dy1 C51 90.47(8) 3_665 .
O52 Dy1 C51 25.85(8) . .
O51 Dy1 C51 26.32(7) . .
O12 Dy1 Pt1 66.93(5) . .
O1 Dy1 Pt1 132.12(6) . .
O22 Dy1 Pt1 66.74(5) . .
O42 Dy1 Pt1 65.77(6) . .
O32 Dy1 Pt1 66.53(5) . .
O51 Dy1 Pt1 129.18(5) 3_665 .
O52 Dy1 Pt1 118.33(5) . .
O51 Dy1 Pt1 143.12(5) . .
C51 Dy1 Pt1 134.93(6) . .
Dy1 O1 H1A 130(3) . .
Dy1 O1 H1B 116(3) . .
H1A O1 H1B 114(5) . .
C11 O11 Pt1 118.5(2) . .
O12 C11 O11 125.2(3) . .
O12 C11 C12 119.3(3) . .
O11 C11 C12 115.5(3) . .
C11 O12 Dy1 137.1(2) . .
C11 C12 H12A 109.5 . .
C11 C12 H12B 109.5 . .
H12A C12 H12B 109.5 . .
C11 C12 H12C 109.5 . .
H12A C12 H12C 109.5 . .
H12B C12 H12C 109.5 . .
C21 O21 Pt1 119.24(19) . .
O22 C21 O21 124.4(3) . .
O22 C21 C22 120.3(3) . .
O21 C21 C22 115.3(3) . .
C21 O22 Dy1 136.9(2) . .
C21 C22 H22A 109.5 . .
C21 C22 H22B 109.5 . .
H22A C22 H22B 109.5 . .
C21 C22 H22C 109.5 . .
H22A C22 H22C 109.5 . .
H22B C22 H22C 109.5 . .
C31 O31 Pt1 118.94(19) . .
O32 C31 O31 124.8(3) . .
O32 C31 C32 119.7(3) . .
O31 C31 C32 115.5(3) . .
C31 O32 Dy1 135.1(2) . .
C31 C32 H32A 109.5 . .
C31 C32 H32B 109.5 . .
H32A C32 H32B 109.5 . .
C31 C32 H32C 109.5 . .
H32A C32 H32C 109.5 . .
H32B C32 H32C 109.5 . .
C41 O41 Pt1 117.8(2) . .
O42 C41 O41 124.8(3) . .
O42 C41 C42 119.9(3) . .
O41 C41 C42 115.3(3) . .
C41 O42 Dy1 137.7(2) . .
C41 C42 H42A 109.5 . .
C41 C42 H42B 109.5 . .
H42A C42 H42B 109.5 . .
C41 C42 H42C 109.5 . .
H42A C42 H42C 109.5 . .
H42B C42 H42C 109.5 . .
C51 O51 Dy1 137.22(19) . 3_665
C51 O51 Dy1 94.17(18) . .
Dy1 O51 Dy1 111.60(8) 3_665 .
O52 C51 O51 118.5(3) . .
O52 C51 C52 120.3(3) . .
O51 C51 C52 121.1(3) . .
O52 C51 Dy1 59.01(16) . .
O51 C51 Dy1 59.51(16) . .
C52 C51 Dy1 177.3(2) . .
C51 O52 Dy1 95.14(18) . .
C51 C52 H52A 109.5 . .
C51 C52 H52B 109.5 . .
H52A C52 H52B 109.5 . .
C51 C52 H52C 109.5 . .
H52A C52 H52C 109.5 . .
H52B C52 H52C 109.5 . .
C61 O61 H61 110(3) . .
O62 C61 O61 122.4(3) . .
O62 C61 C62 122.5(3) . .
O61 C61 C62 115.1(3) . .
C61 C62 H62A 109.5 . .
C61 C62 H62B 109.5 . .
H62A C62 H62B 109.5 . .
C61 C62 H62C 109.5 . .
H62A C62 H62C 109.5 . .
H62B C62 H62C 109.5 . .

loop_
_geom_bond_atom_site_label_1
_geom_bond_atom_site_label_2
_geom_bond_distance
_geom_bond_site_symmetry_2
Pt1 O31 2.001(2) .
Pt1 O41 2.001(2) .
Pt1 O21 2.002(2) .
Pt1 O11 2.006(2) .
Pt1 Dy1 3.08648(19) .
Dy1 O12 2.326(2) .
Dy1 O1 2.348(2) .
Dy1 O22 2.352(2) .
Dy1 O42 2.357(2) .
Dy1 O32 2.363(2) .
Dy1 O51 2.431(2) 3_665
Dy1 O52 2.473(2) .
Dy1 O51 2.483(2) .
Dy1 C51 2.874(3) .
O1 H1A 0.81(5) .
O1 H1B 0.73(5) .
O11 C11 1.282(4) .
C11 O12 1.245(4) .
C11 C12 1.498(4) .
C12 H12A 0.9800 .
C12 H12B 0.9800 .
C12 H12C 0.9800 .
O21 C21 1.287(4) .
C21 O22 1.240(4) .
C21 C22 1.498(5) .
C22 H22A 0.9800 .
C22 H22B 0.9800 .
C22 H22C 0.9800 .
O31 C31 1.281(4) .
C31 O32 1.246(4) .
C31 C32 1.501(4) .
C32 H32A 0.9800 .
C32 H32B 0.9800 .
C32 H32C 0.9800 .
O41 C41 1.281(4) .
C41 O42 1.240(4) .
C41 C42 1.500(4) .
C42 H42A 0.9800 .
C42 H42B 0.9800 .
C42 H42C 0.9800 .
O51 C51 1.277(3) .
C51 O52 1.258(4) .
C51 C52 1.496(4) .
C52 H52A 0.9800 .
C52 H52B 0.9800 .
C52 H52C 0.9800 .
O61 C61 1.311(4) .
O61 H61 0.79(5) .
C61 O62 1.214(4) .
C61 C62 1.501(4) .
C62 H62A 0.9800 .
C62 H62B 0.9800 .
C62 H62C 0.9800 .

loop_
_geom_hbond_atom_site_label_D
_geom_hbond_atom_site_label_H
_geom_hbond_atom_site_label_A
_geom_hbond_distance_DH
_geom_hbond_distance_HA
_geom_hbond_distance_DA
_geom_hbond_angle_DHA
_geom_hbond_site_symmetry_A
_geom_hbond_publ_flag
O61 H61 O52 0.79(5) 1.86(5) 2.655(3) 176(5) . yes
O1 H1B O62 0.73(5) 2.09(5) 2.804(4) 166(5) . yes
O1 H1A O62 0.81(5) 1.97(5) 2.746(3) 161(4) 3_765 yes

loop_
_geom_torsion_atom_site_label_1
_geom_torsion_atom_site_label_2
_geom_torsion_atom_site_label_3
_geom_torsion_atom_site_label_4
_geom_torsion
_geom_torsion_site_symmetry_1
_geom_torsion_site_symmetry_2
_geom_torsion_site_symmetry_3
_geom_torsion_site_symmetry_4
Pt1 O11 C11 O12 -5.7(4) . . . .
Pt1 O11 C11 C12 174.0(2) . . . .
O11 C11 O12 Dy1 -3.6(5) . . . .
C12 C11 O12 Dy1 176.8(2) . . . .
Pt1 O21 C21 O22 -2.3(4) . . . .
Pt1 O21 C21 C22 176.1(3) . . . .
O21 C21 O22 Dy1 -8.5(5) . . . .
C22 C21 O22 Dy1 173.1(3) . . . .
Pt1 O31 C31 O32 -5.2(4) . . . .
Pt1 O31 C31 C32 175.7(2) . . . .
O31 C31 O32 Dy1 -14.7(5) . . . .
C32 C31 O32 Dy1 164.4(2) . . . .
Pt1 O41 C41 O42 3.4(4) . . . .
Pt1 O41 C41 C42 -175.7(2) . . . .
O41 C41 O42 Dy1 -13.6(5) . . . .
C42 C41 O42 Dy1 165.5(2) . . . .
Dy1 O51 C51 O52 -127.8(3) 3_665 . . .
Dy1 O51 C51 O52 0.7(3) . . . .
Dy1 O51 C51 C52 54.6(4) 3_665 . . .
Dy1 O51 C51 C52 -176.9(2) . . . .
Dy1 O51 C51 Dy1 -128.5(3) 3_665 . . .
O51 C51 O52 Dy1 -0.7(3) . . . .
C52 C51 O52 Dy1 176.9(2) . . . .
